data_7248026
loop_
_publ_author_name
'Kim, Gyeongmin'
'Han, Jihun'
'Kim, Dongwon'
'Jung, Ok-Sang'

_publ_section_title
;
 Construction and catalytic effects of solvent- and metal(ii)-dependent
 products: the process of transformation of 0D structures into 3D
 structures
;
_journal_issue 7
_journal_name_full CrystEngComm
_journal_page_first 918
_journal_page_last 925
_journal_paper_doi 10.1039/D3CE01298K
_journal_volume 26
_journal_year 2024
_chemical_formula_sum 'C33 H34 Co N6 O11'
_chemical_formula_weight 749.59
_space_group_crystal_system monoclinic
_space_group_IT_number 9
_space_group_name_Hall 'C -2yc'
_space_group_name_H-M_alt 'C 1 c 1'
_atom_sites_solution_hydrogens mixed
_atom_sites_solution_primary dual
_audit_creation_method SHELXL-2018/3
_audit_update_record
;
2023-12-19 deposited with the CCDC.	2024-01-15 downloaded from the CCDC.
;
_cell_angle_alpha 90
_cell_angle_beta 112.49(3)
_cell_angle_gamma 90
_cell_formula_units_Z 4
_cell_length_a 17.551(4)
_cell_length_b 14.217(3)
_cell_length_c 14.235(3)
_cell_measurement_reflns_used 48885
_cell_measurement_temperature 223(2)
_cell_measurement_theta_max 33.547
_cell_measurement_theta_min 0.361
_cell_volume 3281.8(14)
_computing_cell_refinement 'HKL3000sm (Otwinowski & Minor, 1997)'
_computing_data_collection 'PAL BL2D-SMDC Program (Shin et. al, 2016)'
_computing_data_reduction 'HKL3000sm (Otwinowski & Minor, 1997)'
_computing_structure_refinement SHELXL
_computing_structure_solution 'SHELXT 2018/2 (Sheldrick, 2018)'
_diffrn_ambient_temperature 223(2)
_diffrn_measured_fraction_theta_full 1.000
_diffrn_measured_fraction_theta_max 0.818
_diffrn_measurement_device_type 'Rayonix MX225HS CCD area detector'
_diffrn_measurement_method 'omega scan'
_diffrn_radiation_type synchrotron
_diffrn_radiation_wavelength 0.630
_diffrn_reflns_av_R_equivalents 0.1036
_diffrn_reflns_av_unetI/netI 0.1625
_diffrn_reflns_Laue_measured_fraction_full 1.000
_diffrn_reflns_Laue_measured_fraction_max 0.818
_diffrn_reflns_limit_h_max 29
_diffrn_reflns_limit_h_min -29
_diffrn_reflns_limit_k_max 24
_diffrn_reflns_limit_k_min -24
_diffrn_reflns_limit_l_max 22
_diffrn_reflns_limit_l_min -22
_diffrn_reflns_number 25431
_diffrn_reflns_point_group_measured_fraction_full 1.000
_diffrn_reflns_point_group_measured_fraction_max 0.792
_diffrn_reflns_theta_full 22.210
_diffrn_reflns_theta_max 33.472
_diffrn_reflns_theta_min 1.689
_diffrn_source 'PLSII 2D bending magnet'
_exptl_absorpt_coefficient_mu 0.430
_exptl_absorpt_correction_T_max 1.000
_exptl_absorpt_correction_T_min 0.961
_exptl_absorpt_correction_type empirical
_exptl_absorpt_process_details 'HKL3000sm Scalepack(Otwinowski et.al,2003)'
_exptl_crystal_colour 'pale red'
_exptl_crystal_density_diffrn 1.517
_exptl_crystal_description rod
_exptl_crystal_F_000 1556
_exptl_crystal_size_max 0.029
_exptl_crystal_size_mid 0.019
_exptl_crystal_size_min 0.013
_refine_diff_density_max 0.988
_refine_diff_density_min -1.015
_refine_diff_density_rms 0.085
_refine_ls_abs_structure_details
;
 Flack x determined using 2341 quotients [(I+)-(I-)]/[(I+)+(I-)]
 (Parsons, Flack and Wagner, Acta Cryst. B69 (2013) 249-259).
;
_refine_ls_abs_structure_Flack 0.009(11)
_refine_ls_extinction_method none
_refine_ls_goodness_of_fit_ref 0.851
_refine_ls_hydrogen_treatment mixed
_refine_ls_matrix_type full
_refine_ls_number_parameters 472
_refine_ls_number_reflns 14624
_refine_ls_number_restraints 2
_refine_ls_restrained_S_all 0.851
_refine_ls_R_factor_all 0.1329
_refine_ls_R_factor_gt 0.0631
_refine_ls_shift/su_max 0.000
_refine_ls_shift/su_mean 0.000
_refine_ls_structure_factor_coef Fsqd
_refine_ls_weighting_details 'w=1/[\s^2^(Fo^2^)+(0.0381P)^2^] where P=(Fo^2^+2Fc^2^)/3'
_refine_ls_weighting_scheme calc
_refine_ls_wR_factor_gt 0.1092
_refine_ls_wR_factor_ref 0.1256
_reflns_Friedel_coverage 0.936
_reflns_Friedel_fraction_full 1.000
_reflns_Friedel_fraction_max 0.767
_reflns_number_gt 7276
_reflns_number_total 14624
_reflns_threshold_expression 'I > 2\s(I)'
_cod_data_source_file d3ce01298k2.cif
_cod_data_source_block Co_3D
_cod_depositor_comments 'Adding full bibliography for 7248022--7248026.cif.'
_cod_original_cell_volume 3281.8(13)
_cod_original_sg_symbol_H-M 'C c'
_cod_database_code 7248026
_shelx_shelxl_version_number 2018/3
_shelx_space_group_comment
;
The symmetry employed for this shelxl refinement is uniquely defined
by the following loop, which should always be used as a source of
symmetry information in preference to the above space-group names.
They are only intended as comments.
;
_shelx_estimated_absorpt_t_min 0.988
_shelx_estimated_absorpt_t_max 0.994

loop_
_space_group_symop_operation_xyz
'x, y, z'
'x, -y, z+1/2'
'x+1/2, y+1/2, z'
'x+1/2, -y+1/2, z+1/2'

loop_
_atom_site_label
_atom_site_type_symbol
_atom_site_fract_x
_atom_site_fract_y
_atom_site_fract_z
_atom_site_U_iso_or_equiv
_atom_site_adp_type
_atom_site_occupancy
_atom_site_site_symmetry_order
_atom_site_calc_flag
_atom_site_refinement_flags_posn
_atom_site_refinement_flags_adp
_atom_site_refinement_flags_occupancy
_atom_site_disorder_assembly
_atom_site_disorder_group
O1 O 0.40369(18) 0.3081(2) -0.0325(2) 0.0369(7) Uani 1 1 d . . . . .
N1 N 0.2501(2) 0.6109(3) -0.1015(3) 0.0250(8) Uani 1 1 d . . . . .
O2 O 0.45691(16) 0.3417(2) 0.2577(2) 0.0356(7) Uani 1 1 d . . . . .
N2 N 0.6719(2) 0.2402(3) 0.7115(3) 0.0275(8) Uani 1 1 d . . . . .
Co2 Co 0.65592(3) 0.21789(4) 0.84879(4) 0.02534(12) Uani 1 1 d . . . . .
O3 O 0.5608(2) 0.1225(3) 0.7981(3) 0.0370(8) Uani 1 1 d . . . . .
H1 H 0.541(3) 0.085(4) 0.830(4) 0.055 Uiso 1 1 d . U . . .
H5 H 0.520(3) 0.128(4) 0.745(4) 0.055 Uiso 1 1 d . U . . .
O4 O 0.6574(2) 0.2338(2) 0.3563(3) 0.0324(6) Uani 1 1 d . . . . .
N5 N 0.7295(2) 0.2944(3) 1.0244(3) 0.0324(8) Uani 1 1 d . . . . .
O5 O 0.7669(2) 0.3316(3) 1.1082(2) 0.0520(9) Uani 1 1 d . . . . .
O6 O 0.67190(19) 0.2368(3) 1.0084(2) 0.0400(8) Uani 1 1 d . . . . .
N4 N 0.5704(2) 0.6642(2) 0.3085(2) 0.0274(8) Uani 1 1 d . . . . .
N3 N 0.5146(2) 0.2033(2) 0.1534(2) 0.0266(7) Uani 1 1 d . . . . .
C6 C 0.5148(3) 0.4238(3) 0.0264(3) 0.0312(9) Uani 1 1 d . . . . .
H6 H 0.556404 0.377789 0.047304 0.037 Uiso 1 1 calc R U . . .
O7 O 0.74902(16) 0.3141(2) 0.9493(2) 0.0307(6) Uani 1 1 d . . . . .
O8 O 0.5189(2) -0.0050(3) 0.9141(3) 0.0545(9) Uani 1 1 d . . . . .
C9 C 0.7207(2) 0.3385(3) 0.6077(3) 0.0263(8) Uani 1 1 d . . . . .
O10 O 0.3986(3) 0.0346(4) 0.8100(4) 0.0774(13) Uani 1 1 d . . . . .
O11 O 0.4401(2) 0.1281(4) 0.6122(3) 0.0724(14) Uani 1 1 d . . . . .
H9 H 0.397(5) 0.131(6) 0.614(6) 0.109 Uiso 1 1 d . U . . .
H10 H 0.440(5) 0.124(6) 0.552(6) 0.109 Uiso 1 1 d . U . . .
C2 C 0.3304(2) 0.6311(3) -0.0635(3) 0.0286(9) Uani 1 1 d . . . . .
H2 H 0.345663 0.694924 -0.057288 0.034 Uiso 1 1 calc R U . . .
C3 C 0.2299(2) 0.5180(3) -0.1077(3) 0.0304(9) Uani 1 1 d . . . . .
H3 H 0.173806 0.501687 -0.131884 0.036 Uiso 1 1 calc R U . . .
C4 C 0.2865(2) 0.4476(3) -0.0810(3) 0.0295(9) Uani 1 1 d . . . . .
H4 H 0.268659 0.384733 -0.088247 0.035 Uiso 1 1 calc R U . . .
C7 C 0.4789(3) 0.5888(3) 0.0093(3) 0.0344(10) Uani 1 1 d . . . . .
H7 H 0.495301 0.652181 0.017291 0.041 Uiso 1 1 calc R U . . .
C8 C 0.7126(2) 0.3152(3) 0.6998(3) 0.0295(9) Uani 1 1 d . . . . .
H8 H 0.737385 0.354955 0.756034 0.035 Uiso 1 1 calc R U . . .
C11 C 0.6415(2) 0.1978(3) 0.5379(3) 0.0276(9) Uani 1 1 d . . . . .
H11 H 0.616388 0.155645 0.483994 0.033 Uiso 1 1 calc R U . . .
C12 C 0.6368(2) 0.1829(3) 0.6292(3) 0.0282(8) Uani 1 1 d . . . . .
H12 H 0.607495 0.129877 0.636596 0.034 Uiso 1 1 calc R U . . .
C18 C 0.3319(2) 0.4361(3) 0.1901(3) 0.0336(10) Uani 1 1 d . . . . .
H18 H 0.296735 0.383523 0.173080 0.040 Uiso 1 1 calc R U . . .
C19 C 0.2988(2) 0.5280(4) 0.1708(3) 0.0364(11) Uani 1 1 d . . . . .
H19 H 0.241288 0.535292 0.140357 0.044 Uiso 1 1 calc R U . . .
C20 C 0.3468(2) 0.6060(4) 0.1943(3) 0.0322(10) Uani 1 1 d . . . . .
H20 H 0.322941 0.666257 0.181173 0.039 Uiso 1 1 calc R U . . .
C23 C 0.6020(2) 0.5755(3) 0.3252(3) 0.0309(9) Uani 1 1 d . . . . .
H23 H 0.659645 0.568617 0.353766 0.037 Uiso 1 1 calc R U . . .
C24 C 0.5552(2) 0.4963(3) 0.3032(3) 0.0296(9) Uani 1 1 d . . . . .
H24 H 0.580475 0.436824 0.317342 0.036 Uiso 1 1 calc R U . . .
C25 C 0.4884(2) 0.6719(3) 0.2655(3) 0.0271(9) Uani 1 1 d . . . . .
H25 H 0.465511 0.732615 0.251860 0.033 Uiso 1 1 calc R U . . .
C26 C 0.7635(2) 0.4197(3) 0.5970(3) 0.0325(9) Uani 1 1 d . . . . .
H26 H 0.786550 0.461612 0.651747 0.039 Uiso 1 1 calc R U . . .
C27 C 0.7710(2) 0.4364(3) 0.5073(3) 0.0359(10) Uani 1 1 d . . . . .
H27 H 0.799181 0.490537 0.500476 0.043 Uiso 1 1 calc R U . . .
C28 C 0.7379(2) 0.3749(3) 0.4241(3) 0.0341(10) Uani 1 1 d . . . . .
H28 H 0.745696 0.387091 0.363454 0.041 Uiso 1 1 calc R U . . .
C33 C 0.5359(3) 0.5187(4) 0.0371(4) 0.0376(11) Uani 1 1 d . . . . .
H33 H 0.592069 0.535050 0.064853 0.045 Uiso 1 1 calc R U . . .
C1 C 0.3935(2) 0.5642(3) -0.0323(3) 0.0254(8) Uani 1 1 d . . . . .
C5 C 0.4330(2) 0.3972(3) -0.0149(3) 0.0274(9) Uani 1 1 d . . . . .
N6 N 0.4418(3) -0.0182(4) 0.8783(4) 0.0537(12) Uani 1 1 d . . . . .
O9 O 0.4115(4) -0.0831(4) 0.9108(4) 0.1007(19) Uani 1 1 d . . . . .
C10 C 0.6847(2) 0.2773(3) 0.5242(3) 0.0240(8) Uani 1 1 d . . . . .
C13 C 0.4565(3) 0.2306(3) -0.0327(3) 0.0313(9) Uani 1 1 d . . . . .
H13A H 0.510960 0.254375 -0.025018 0.038 Uiso 1 1 calc R U . . .
H13B H 0.433089 0.196975 -0.097584 0.038 Uiso 1 1 calc R U . . .
C14 C 0.4648(3) 0.1645(3) 0.0534(3) 0.0339(10) Uani 1 1 d . . . . .
H14A H 0.409714 0.149491 0.051474 0.041 Uiso 1 1 calc R U . . .
H14B H 0.490039 0.105720 0.043674 0.041 Uiso 1 1 calc R U . . .
C15 C 0.4778(3) 0.1831(3) 0.2274(3) 0.0304(9) Uani 1 1 d . . . . .
H15A H 0.520921 0.182889 0.296019 0.036 Uiso 1 1 calc R U . . .
H15B H 0.452400 0.120565 0.214161 0.036 Uiso 1 1 calc R U . . .
C16 C 0.4140(3) 0.2552(3) 0.2214(3) 0.0331(9) Uani 1 1 d . . . . .
H16A H 0.374683 0.262235 0.151079 0.040 Uiso 1 1 calc R U . . .
H16B H 0.383699 0.236329 0.263619 0.040 Uiso 1 1 calc R U . . .
C17 C 0.4167(2) 0.4243(3) 0.2343(3) 0.0278(9) Uani 1 1 d . . . . .
C21 C 0.4345(2) 0.5948(3) 0.2396(3) 0.0247(8) Uani 1 1 d . . . . .
C22 C 0.4681(2) 0.5038(3) 0.2587(3) 0.0259(8) Uani 1 1 d . . . . .
C29 C 0.6941(2) 0.2970(3) 0.4313(3) 0.0281(9) Uani 1 1 d . . . . .
C30 C 0.6021(2) 0.1784(3) 0.1866(3) 0.0323(10) Uani 1 1 d . . . . .
H30A H 0.616149 0.172677 0.126488 0.039 Uiso 1 1 calc R U . . .
H30B H 0.610752 0.116686 0.219794 0.039 Uiso 1 1 calc R U . . .
C31 C 0.6590(3) 0.2473(4) 0.2578(3) 0.0357(10) Uani 1 1 d . . . . .
H31A H 0.715102 0.238140 0.260389 0.043 Uiso 1 1 calc R U . . .
H31B H 0.641582 0.311541 0.234235 0.043 Uiso 1 1 calc R U . . .
C34 C 0.3711(2) 0.4676(3) -0.0428(3) 0.0252(8) Uani 1 1 d . . . . .

loop_
_atom_site_aniso_label
_atom_site_aniso_U_11
_atom_site_aniso_U_22
_atom_site_aniso_U_33
_atom_site_aniso_U_23
_atom_site_aniso_U_13
_atom_site_aniso_U_12
O1 0.0330(15) 0.0220(15) 0.052(2) 0.0062(14) 0.0120(14) 0.0021(14)
N1 0.0292(16) 0.0222(19) 0.0231(17) -0.0022(15) 0.0095(14) 0.0026(16)
O2 0.0260(13) 0.0332(17) 0.0433(18) -0.0077(14) 0.0084(13) -0.0030(14)
N2 0.0303(16) 0.033(2) 0.0238(18) 0.0031(15) 0.0153(14) 0.0086(16)
Co2 0.0286(2) 0.0262(3) 0.0222(2) 0.0010(3) 0.01079(18) 0.0027(3)
O3 0.0284(15) 0.034(2) 0.043(2) 0.0005(16) 0.0073(14) -0.0090(15)
O4 0.0362(12) 0.0388(16) 0.0215(13) 0.0023(15) 0.0102(11) 0.0002(18)
N5 0.0375(17) 0.030(2) 0.0278(18) 0.0019(16) 0.0104(15) 0.0133(17)
O5 0.073(2) 0.049(2) 0.0277(18) -0.0078(16) 0.0123(17) 0.001(2)
O6 0.0441(18) 0.048(2) 0.0335(19) 0.0023(15) 0.0212(15) -0.0002(18)
N4 0.0338(17) 0.029(2) 0.0227(17) -0.0007(14) 0.0141(14) -0.0036(16)
N3 0.0347(16) 0.0255(17) 0.0201(15) -0.0002(14) 0.0109(13) -0.0017(15)
C6 0.0292(19) 0.034(2) 0.029(2) 0.0030(19) 0.0097(16) 0.003(2)
O7 0.0367(15) 0.0299(16) 0.0267(15) -0.0006(13) 0.0136(12) 0.0043(14)
O8 0.062(2) 0.048(2) 0.053(2) -0.0062(17) 0.0204(18) -0.003(2)
C9 0.0204(15) 0.027(2) 0.030(2) 0.0020(17) 0.0082(15) 0.0067(17)
O10 0.073(3) 0.073(3) 0.070(3) -0.013(3) 0.010(2) 0.004(3)
O11 0.045(2) 0.114(4) 0.053(3) -0.024(3) 0.013(2) -0.003(3)
C2 0.036(2) 0.025(2) 0.028(2) -0.0033(17) 0.0155(17) -0.0035(19)
C3 0.0278(18) 0.028(2) 0.032(2) -0.0037(18) 0.0071(16) -0.0061(19)
C4 0.0292(19) 0.020(2) 0.036(2) -0.0037(17) 0.0090(17) -0.0047(18)
C7 0.034(2) 0.030(2) 0.039(2) -0.006(2) 0.0132(18) -0.008(2)
C8 0.0280(17) 0.035(2) 0.025(2) -0.0051(18) 0.0097(15) 0.0067(19)
C11 0.0270(18) 0.031(2) 0.025(2) -0.0001(17) 0.0097(15) 0.0062(18)
C12 0.0329(18) 0.026(2) 0.027(2) -0.0015(17) 0.0132(16) 0.0018(18)
C18 0.0282(19) 0.042(3) 0.031(2) -0.005(2) 0.0119(17) -0.004(2)
C19 0.0229(17) 0.055(3) 0.030(2) -0.003(2) 0.0083(16) 0.004(2)
C20 0.0271(18) 0.040(3) 0.028(2) 0.0016(19) 0.0096(16) 0.008(2)
C23 0.0252(18) 0.036(2) 0.030(2) -0.0010(19) 0.0093(16) -0.002(2)
C24 0.0303(19) 0.028(2) 0.031(2) -0.0024(18) 0.0124(17) 0.0001(19)
C25 0.0306(19) 0.028(2) 0.0231(19) 0.0037(17) 0.0111(16) 0.0038(18)
C26 0.0297(19) 0.026(2) 0.039(2) -0.0024(19) 0.0095(18) 0.0017(19)
C27 0.0289(19) 0.030(2) 0.045(3) 0.009(2) 0.0105(19) 0.001(2)
C28 0.0287(18) 0.046(3) 0.029(2) 0.012(2) 0.0123(17) 0.007(2)
C33 0.0268(18) 0.045(3) 0.040(2) -0.010(2) 0.0114(17) -0.010(2)
C1 0.0313(19) 0.026(2) 0.0214(18) -0.0044(16) 0.0124(15) -0.0028(17)
C5 0.0345(19) 0.031(2) 0.0182(18) 0.0042(16) 0.0118(15) -0.0007(19)
N6 0.073(3) 0.054(3) 0.044(3) -0.025(2) 0.034(2) -0.016(3)
O9 0.151(5) 0.106(4) 0.074(3) -0.021(3) 0.075(3) -0.071(4)
C10 0.0191(14) 0.027(2) 0.0243(18) 0.0020(16) 0.0060(13) 0.0061(16)
C13 0.043(2) 0.034(2) 0.0185(18) 0.0014(17) 0.0126(16) 0.005(2)
C14 0.046(2) 0.026(2) 0.027(2) -0.0018(17) 0.0107(18) -0.003(2)
C15 0.039(2) 0.028(2) 0.026(2) 0.0025(17) 0.0148(17) -0.0076(19)
C16 0.035(2) 0.033(2) 0.033(2) -0.0063(19) 0.0149(18) -0.014(2)
C17 0.0283(18) 0.036(2) 0.0216(19) -0.0059(18) 0.0128(15) -0.004(2)
C21 0.0266(17) 0.034(2) 0.0142(17) -0.0008(16) 0.0088(14) 0.0028(18)
C22 0.0278(17) 0.032(2) 0.0189(17) 0.0005(16) 0.0106(14) 0.0047(18)
C29 0.0211(15) 0.032(2) 0.028(2) 0.0072(17) 0.0057(14) 0.0103(18)
C30 0.039(2) 0.040(3) 0.0220(19) 0.0039(18) 0.0161(17) 0.011(2)
C31 0.040(2) 0.043(3) 0.029(2) 0.0060(19) 0.0193(19) 0.004(2)
C34 0.0316(19) 0.027(2) 0.0179(18) 0.0026(15) 0.0106(15) 0.0016(18)

loop_
_atom_type_symbol
_atom_type_description
_atom_type_scat_dispersion_real
_atom_type_scat_dispersion_imag
_atom_type_scat_source
C C 0.0024 0.0013 'International Tables Vol C Tables 4.2.6.8 and 6.1.1.4'
H H 0.0000 0.0000 'International Tables Vol C Tables 4.2.6.8 and 6.1.1.4'
N N 0.0048 0.0026 'International Tables Vol C Tables 4.2.6.8 and 6.1.1.4'
O O 0.0085 0.0048 'International Tables Vol C Tables 4.2.6.8 and 6.1.1.4'
Co Co 0.3355 0.7890 'International Tables Vol C Tables 4.2.6.8 and 6.1.1.4'

loop_
_geom_angle_atom_site_label_1
_geom_angle_atom_site_label_2
_geom_angle_atom_site_label_3
_geom_angle
_geom_angle_site_symmetry_1
_geom_angle_site_symmetry_3
_geom_angle_publ_flag
C5 O1 C13 121.1(3) . . ?
C2 N1 C3 116.3(4) . . ?
C2 N1 Co2 122.6(3) . 3_454 ?
C3 N1 Co2 121.0(3) . 3_454 ?
C17 O2 C16 120.5(3) . . ?
C8 N2 C12 117.4(3) . . ?
C8 N2 Co2 120.5(3) . . ?
C12 N2 Co2 122.0(3) . . ?
O3 Co2 N2 98.78(16) . . ?
O3 Co2 N1 93.89(12) . 3_546 ?
N2 Co2 N1 93.06(14) . 3_546 ?
O3 Co2 N4 91.70(14) . 2_565 ?
N2 Co2 N4 87.85(13) . 2_565 ?
N1 Co2 N4 174.13(14) 3_546 2_565 ?
O3 Co2 O7 160.72(14) . . ?
N2 Co2 O7 100.44(13) . . ?
N1 Co2 O7 86.54(12) 3_546 . ?
N4 Co2 O7 87.59(12) 2_565 . ?
O3 Co2 O6 102.07(15) . . ?
N2 Co2 O6 158.98(13) . . ?
N1 Co2 O6 88.18(14) 3_546 . ?
N4 Co2 O6 88.90(13) 2_565 . ?
O7 Co2 O6 58.66(12) . . ?
C29 O4 C31 120.2(4) . . ?
O5 N5 O6 123.2(4) . . ?
O5 N5 O7 120.1(4) . . ?
O6 N5 O7 116.7(3) . . ?
N5 O6 Co2 92.4(2) . . ?
C25 N4 C23 116.8(4) . . ?
C25 N4 Co2 124.8(3) . 2_564 ?
C23 N4 Co2 118.3(3) . 2_564 ?
C15 N3 C14 111.3(3) . . ?
C15 N3 C30 114.7(3) . . ?
C14 N3 C30 112.6(3) . . ?
C5 C6 C33 120.2(4) . . ?
N5 O7 Co2 92.2(2) . . ?
C8 C9 C10 117.8(4) . . ?
C8 C9 C26 122.5(4) . . ?
C10 C9 C26 119.7(4) . . ?
N1 C2 C1 124.6(4) . . ?
C4 C3 N1 123.6(4) . . ?
C3 C4 C34 120.8(4) . . ?
C33 C7 C1 118.7(4) . . ?
N2 C8 C9 123.7(4) . . ?
C12 C11 C10 119.4(4) . . ?
C11 C12 N2 123.9(4) . . ?
C17 C18 C19 119.3(4) . . ?
C20 C19 C18 122.6(4) . . ?
C19 C20 C21 118.7(4) . . ?
C24 C23 N4 123.9(4) . . ?
C23 C24 C22 119.6(4) . . ?
N4 C25 C21 123.8(4) . . ?
C27 C26 C9 119.4(4) . . ?
C26 C27 C28 121.9(4) . . ?
C29 C28 C27 120.0(4) . . ?
C7 C33 C6 122.9(4) . . ?
C2 C1 C34 118.1(4) . . ?
C2 C1 C7 122.9(4) . . ?
C34 C1 C7 119.0(4) . . ?
O1 C5 C6 126.5(4) . . ?
O1 C5 C34 114.3(3) . . ?
C6 C5 C34 119.1(4) . . ?
O10 N6 O9 121.6(6) . . ?
O10 N6 O8 117.9(5) . . ?
O9 N6 O8 120.4(6) . . ?
C9 C10 C11 117.8(4) . . ?
C9 C10 C29 119.2(4) . . ?
C11 C10 C29 123.0(4) . . ?
O1 C13 C14 109.7(3) . . ?
N3 C14 C13 113.1(4) . . ?
N3 C15 C16 110.6(3) . . ?
O2 C16 C15 106.8(3) . . ?
O2 C17 C18 126.0(4) . . ?
O2 C17 C22 114.5(3) . . ?
C18 C17 C22 119.4(4) . . ?
C25 C21 C22 118.6(3) . . ?
C25 C21 C20 122.2(4) . . ?
C22 C21 C20 119.2(4) . . ?
C17 C22 C21 120.8(4) . . ?
C17 C22 C24 122.0(4) . . ?
C21 C22 C24 117.2(4) . . ?
O4 C29 C28 125.8(4) . . ?
O4 C29 C10 114.4(4) . . ?
C28 C29 C10 119.7(4) . . ?
N3 C30 C31 114.0(4) . . ?
O4 C31 C30 108.7(4) . . ?
C4 C34 C5 123.4(4) . . ?
C4 C34 C1 116.5(4) . . ?
C5 C34 C1 120.1(4) . . ?

loop_
_geom_bond_atom_site_label_1
_geom_bond_atom_site_label_2
_geom_bond_distance
_geom_bond_site_symmetry_2
_geom_bond_publ_flag
O1 C5 1.355(5) . ?
O1 C13 1.440(5) . ?
N1 C2 1.334(5) . ?
N1 C3 1.361(6) . ?
N1 Co2 2.157(4) 3_454 ?
O2 C17 1.345(5) . ?
O2 C16 1.431(5) . ?
N2 C8 1.328(6) . ?
N2 C12 1.365(5) . ?
N2 Co2 2.103(3) . ?
Co2 O3 2.056(3) . ?
Co2 N4 2.175(3) 2_565 ?
Co2 O7 2.191(3) . ?
Co2 O6 2.197(3) . ?
O4 C29 1.356(5) . ?
O4 C31 1.426(6) . ?
N5 O5 1.239(5) . ?
N5 O6 1.253(5) . ?
N5 O7 1.271(5) . ?
N4 C25 1.336(5) . ?
N4 C23 1.362(5) . ?
N3 C15 1.459(5) . ?
N3 C14 1.464(5) . ?
N3 C30 1.467(5) . ?
C6 C5 1.380(6) . ?
C6 C33 1.391(7) . ?
O8 N6 1.263(6) . ?
C9 C8 1.410(6) . ?
C9 C10 1.412(6) . ?
C9 C26 1.418(6) . ?
O10 N6 1.233(6) . ?
C2 C1 1.398(6) . ?
C3 C4 1.357(6) . ?
C4 C34 1.402(5) . ?
C7 C33 1.360(6) . ?
C7 C1 1.428(5) . ?
C11 C12 1.350(5) . ?
C11 C10 1.416(6) . ?
C18 C17 1.387(5) . ?
C18 C19 1.413(7) . ?
C19 C20 1.354(6) . ?
C20 C21 1.433(5) . ?
C23 C24 1.357(6) . ?
C24 C22 1.419(5) . ?
C25 C21 1.402(6) . ?
C26 C27 1.354(6) . ?
C27 C28 1.407(7) . ?
C28 C29 1.374(6) . ?
C1 C34 1.421(6) . ?
C5 C34 1.417(6) . ?
N6 O9 1.240(6) . ?
C10 C29 1.421(5) . ?
C13 C14 1.507(6) . ?
C15 C16 1.496(6) . ?
C17 C22 1.404(6) . ?
C21 C22 1.405(6) . ?
C30 C31 1.487(6) . ?
